data_9011356
loop_
_publ_author_name
'Hassan, I.'
'Peterson, R. C.'
'Grundy, H. D.'

_publ_section_title
;
 The structure of lazurite, ideally Na6Ca2(Al6Si6O24)S2, a member of the
 sodalite group
;
_journal_name_full 'Acta Crystallographica, Section C'
_journal_page_first 827
_journal_page_last 832
_journal_paper_doi 10.1107/S0108270185005662
_journal_volume 41
_journal_year 1985
_chemical_compound_source 'Baffin Island'
_chemical_formula_sum 'Al2.91 Ca0.6 Na3.48 O11.52 S Si3.09'
_chemical_name_mineral Lazurite
_space_group_IT_number 218
_symmetry_space_group_name_Hall 'P -4n 2 3'
_symmetry_space_group_name_H-M 'P -4 3 n'
_cell_angle_alpha 90
_cell_angle_beta 90
_cell_angle_gamma 90
_cell_formula_units_Z 2
_cell_length_a 9.054
_cell_length_b 9.054
_cell_length_c 9.054
_cell_volume 742.201
_database_code_amcsd 0010010
_exptl_crystal_density_diffrn 2.173
_cod_original_formula_sum 'Na3.48 Ca.6 Al2.91 Si3.09 O11.52 S'
_cod_database_code 9011356

loop_
_space_group_symop_operation_xyz
x,y,z
-z,x,-y
-y,z,-x
-x,y,-z
1/2+x,1/2-z,1/2-y
1/2+z,1/2-y,1/2-x
1/2+y,1/2-x,1/2-z
1/2+x,1/2+z,1/2+y
1/2+z,1/2+y,1/2+x
1/2+y,1/2+x,1/2+z
-z,-x,y
-y,-z,x
-x,-y,z
z,-x,-y
y,-z,-x
x,-y,-z
1/2-x,1/2+z,1/2-y
1/2-z,1/2+y,1/2-x
1/2-y,1/2+x,1/2-z
1/2-x,1/2-z,1/2+y
1/2-z,1/2-y,1/2+x
1/2-y,1/2-x,1/2+z
z,x,y
y,z,x

loop_
_atom_site_label
_atom_site_fract_x
_atom_site_fract_y
_atom_site_fract_z
_atom_site_occupancy
_atom_site_U_iso_or_equiv
Na1 0.19600 0.19600 0.19600 0.43000 0.06000
Na2 0.24500 0.24500 0.24500 0.15000 0.03500
Ca2 0.24500 0.24500 0.24500 0.15000 0.03500
Na3 0.31700 0.31700 0.31700 0.29000 0.06100
Al 0.25000 0.00000 0.50000 0.97000 0.03700
Si1 0.25000 0.00000 0.50000 0.03000 0.03700
Si2 0.25000 0.50000 0.00000 1.00000 0.03800
O1 0.13300 0.14400 0.55100 0.37000 0.04600
O2 0.15300 0.16100 0.47400 0.40000 0.05400
O3 0.59800 0.59800 0.59800 0.36000 0.20500
O4 0.40200 0.40200 0.40200 0.21000 0.14000
S 0.00000 0.00000 0.00000 1.00000 0.13700

loop_
_cod_changelog_entry_id
_cod_changelog_entry_author
_cod_changelog_entry_date
_cod_changelog_entry_text
1
;cod-tools version 3.10.1
Id: cif_fix_AMCSD_atom_labels 10224 2024-08-07 11:09:31Z saulius
;
2024-08-07T19:40:03+03:00
;Changed the following '_atom_site_label' values:
the first duplicated label 'Si'  converted to 'Si1'
duplicated label 'Si' at index 6 converted to 'Si2'
;

loop_
_cod_related_entry_id
_cod_related_entry_database
_cod_related_entry_code
1 AMCSD 0010010
